data_2219886
loop_
_publ_author_name
'Hanif, Muhammad'
'Qadeer, Ghulam'
'Rama, Nasim Hasan'
'Wong, Wai-Yeung'

_publ_section_title
;
 5-(3-Methoxyphenethyl)-4-(2-methoxyphenyl)-4<i>H</i>-1,2,4-triazol-3-ol
;
_journal_coeditor_code HK2549
_journal_issue 11
_journal_name_full 'Acta Crystallographica Section E'
_journal_page_first o2180
_journal_paper_doi 10.1107/S1600536808033990
_journal_volume 64
_journal_year 2008
_chemical_formula_iupac 'C18 H19 N3 O3'
_chemical_formula_moiety 'C18 H19 N3 O3'
_chemical_formula_sum 'C18 H19 N3 O3'
_chemical_formula_weight 325.36
_chemical_melting_point 454.0(10)
_chemical_name_systematic
;
5-(3-Methoxyphenethyl)-4-(2-methoxyphenyl)-4<i>H</i>-1,2,4-triazol-3-ol
;
_space_group_IT_number 14
_symmetry_cell_setting monoclinic
_symmetry_space_group_name_Hall '-P 2yn'
_symmetry_space_group_name_H-M 'P 1 21/n 1'
_atom_sites_solution_hydrogens geom
_atom_sites_solution_primary direct
_atom_sites_solution_secondary difmap
_audit_creation_method SHELXL-97
_cell_angle_alpha 90.00
_cell_angle_beta 98.192(2)
_cell_angle_gamma 90.00
_cell_formula_units_Z 4
_cell_length_a 10.5030(11)
_cell_length_b 14.1172(14)
_cell_length_c 11.3226(11)
_cell_measurement_reflns_used 9949
_cell_measurement_temperature 294(2)
_cell_measurement_theta_max 28.28
_cell_measurement_theta_min 2.43
_cell_volume 1661.7(3)
_computing_cell_refinement 'SAINT (Bruker, 1999)'
_computing_data_collection 'SMART (Bruker, 1998)'
_computing_data_reduction 'SAINT (Bruker, 1999)'
_computing_molecular_graphics 'ORTEP-3 for Windows (Farrugia, 1997) and PLATON (Spek, 2003)'
_computing_publication_material 'SHELXTL (Sheldrick, 2008) and PLATON (Spek, 2003)'
_computing_structure_refinement 'SHELXL97 (Sheldrick, 2008)'
_computing_structure_solution 'SHELXS97 (Sheldrick, 2008)'
_diffrn_ambient_temperature 294(2)
_diffrn_measured_fraction_theta_full 0.979
_diffrn_measured_fraction_theta_max 0.979
_diffrn_measurement_device_type 'Bruker SMART CCD'
_diffrn_measurement_method '\f and \w'
_diffrn_radiation_monochromator graphite
_diffrn_radiation_source 'fine-focus sealed tube'
_diffrn_radiation_type MoK\a
_diffrn_radiation_wavelength 0.71073
_diffrn_reflns_av_R_equivalents 0.0184
_diffrn_reflns_av_sigmaI/netI 0.0216
_diffrn_reflns_limit_h_max 14
_diffrn_reflns_limit_h_min -8
_diffrn_reflns_limit_k_max 18
_diffrn_reflns_limit_k_min -18
_diffrn_reflns_limit_l_max 14
_diffrn_reflns_limit_l_min -14
_diffrn_reflns_number 9949
_diffrn_reflns_theta_full 28.28
_diffrn_reflns_theta_max 28.28
_diffrn_reflns_theta_min 2.43
_diffrn_standards_number 0
_exptl_absorpt_coefficient_mu 0.090
_exptl_absorpt_correction_T_max 1.0000
_exptl_absorpt_correction_T_min 0.9016
_exptl_absorpt_correction_type multi-scan
_exptl_absorpt_process_details '(SADABS; Sheldrick, 1996)'
_exptl_crystal_colour yellow
_exptl_crystal_density_diffrn 1.301
_exptl_crystal_density_method 'not measured'
_exptl_crystal_description block
_exptl_crystal_F_000 688
_exptl_crystal_size_max 0.32
_exptl_crystal_size_mid 0.24
_exptl_crystal_size_min 0.22
_refine_diff_density_max 0.559
_refine_diff_density_min -0.399
_refine_ls_extinction_method none
_refine_ls_goodness_of_fit_ref 1.017
_refine_ls_hydrogen_treatment constr
_refine_ls_matrix_type full
_refine_ls_number_parameters 218
_refine_ls_number_reflns 4026
_refine_ls_number_restraints 0
_refine_ls_restrained_S_all 1.017
_refine_ls_R_factor_all 0.0596
_refine_ls_R_factor_gt 0.0478
_refine_ls_shift/su_max 0.000
_refine_ls_shift/su_mean 0.000
_refine_ls_structure_factor_coef Fsqd
_refine_ls_weighting_details 'calc w=1/[\s^2^(Fo^2^)+(0.0854P)^2^+0.2782P] where P=(Fo^2^+2Fc^2^)/3'
_refine_ls_weighting_scheme calc
_refine_ls_wR_factor_gt 0.1339
_refine_ls_wR_factor_ref 0.1455
_reflns_number_gt 3212
_reflns_number_total 4026
_reflns_threshold_expression I>2\s(I)
_cod_data_source_file hk2549.cif
_cod_data_source_block I
_cod_original_sg_symbol_H-M 'P 21/n'
_cod_database_code 2219886
_cod_database_fobs_code 2219886

loop_
_symmetry_equiv_pos_as_xyz
'x, y, z'
'-x+1/2, y+1/2, -z+1/2'
'-x, -y, -z'
'x-1/2, -y-1/2, z-1/2'

loop_
_atom_site_type_symbol
_atom_site_label
_atom_site_fract_x
_atom_site_fract_y
_atom_site_fract_z
_atom_site_U_iso_or_equiv
_atom_site_adp_type
_atom_site_calc_flag
_atom_site_refinement_flags
_atom_site_occupancy
O O1 0.34683(13) 0.50242(9) 0.80167(14) 0.0726(4) Uani d . 1
O O2 0.76819(12) 0.19899(8) 0.72362(9) 0.0538(3) Uani d . 1
O O3 0.99935(9) 0.12807(7) 0.96442(12) 0.0554(3) Uani d . 1
H H3 1.0436 0.0800 0.9720 0.083 Uiso calc R 1
N N1 0.78261(10) 0.16861(7) 0.95758(10) 0.0367(2) Uani d . 1
N N2 0.70357(11) 0.02988(8) 1.00087(11) 0.0439(3) Uani d . 1
N N3 0.83555(11) 0.02434(8) 0.99977(11) 0.0439(3) Uani d . 1
C C1 0.4774(2) 0.53003(16) 0.8160(3) 0.0908(8) Uani d . 1
H H1A 0.4829 0.5979 0.8133 0.136 Uiso calc R 1
H H1B 0.5180 0.5033 0.7529 0.136 Uiso calc R 1
H H1C 0.5200 0.5077 0.8915 0.136 Uiso calc R 1
C C2 0.31961(15) 0.40769(11) 0.80274(13) 0.0485(3) Uani d . 1
C C3 0.18992(15) 0.38405(12) 0.79300(14) 0.0525(4) Uani d . 1
H H3A 0.1277 0.4313 0.7837 0.063 Uiso calc R 1
C C4 0.15417(14) 0.29079(12) 0.79721(14) 0.0512(4) Uani d . 1
H H4A 0.0675 0.2751 0.7909 0.061 Uiso calc R 1
C C5 0.24656(13) 0.21925(11) 0.81085(13) 0.0447(3) Uani d . 1
H H5A 0.2216 0.1563 0.8151 0.054 Uiso calc R 1
C C6 0.37517(13) 0.24212(10) 0.81805(12) 0.0401(3) Uani d . 1
C C7 0.41200(14) 0.33670(11) 0.81434(13) 0.0463(3) Uani d . 1
H H7A 0.4986 0.3523 0.8196 0.056 Uiso calc R 1
C C8 0.47827(14) 0.16657(11) 0.83435(14) 0.0480(3) Uani d . 1
H H8A 0.5424 0.1807 0.7831 0.058 Uiso calc R 1
H H8B 0.4400 0.1059 0.8100 0.058 Uiso calc R 1
C C9 0.54420(13) 0.15956(10) 0.96390(13) 0.0440(3) Uani d . 1
H H9A 0.5505 0.2225 0.9987 0.053 Uiso calc R 1
H H9B 0.4913 0.1214 1.0090 0.053 Uiso calc R 1
C C10 0.67491(12) 0.11732(9) 0.97478(11) 0.0378(3) Uani d . 1
C C11 0.88697(13) 0.10760(9) 0.97304(12) 0.0390(3) Uani d . 1
C C12 0.79093(12) 0.26338(9) 0.91477(12) 0.0374(3) Uani d . 1
C C13 0.80818(19) 0.33857(12) 0.99299(15) 0.0583(4) Uani d . 1
H H13A 0.8117 0.3284 1.0746 0.070 Uiso calc R 1
C C14 0.8202(2) 0.42943(12) 0.94939(19) 0.0751(6) Uani d . 1
H H14A 0.8323 0.4805 1.0017 0.090 Uiso calc R 1
C C15 0.8143(2) 0.44367(11) 0.82921(18) 0.0652(5) Uani d . 1
H H15A 0.8226 0.5048 0.8006 0.078 Uiso calc R 1
C C16 0.79629(15) 0.36961(11) 0.74987(14) 0.0504(4) Uani d . 1
H H16A 0.7918 0.3806 0.6684 0.061 Uiso calc R 1
C C17 0.78478(12) 0.27786(9) 0.79249(12) 0.0386(3) Uani d . 1
C C18 0.7433(3) 0.21156(16) 0.59719(16) 0.0767(6) Uani d . 1
H H18A 0.7335 0.1508 0.5590 0.115 Uiso calc R 1
H H18B 0.8140 0.2447 0.5708 0.115 Uiso calc R 1
H H18C 0.6659 0.2477 0.5769 0.115 Uiso calc R 1

loop_
_atom_site_aniso_label
_atom_site_aniso_U_11
_atom_site_aniso_U_22
_atom_site_aniso_U_33
_atom_site_aniso_U_12
_atom_site_aniso_U_13
_atom_site_aniso_U_23
O1 0.0682(8) 0.0439(6) 0.1023(10) 0.0042(5) 0.0004(7) 0.0152(6)
O2 0.0795(8) 0.0433(5) 0.0401(5) 0.0046(5) 0.0140(5) 0.0015(4)
O3 0.0367(5) 0.0395(5) 0.0911(8) 0.0079(4) 0.0121(5) 0.0164(5)
N1 0.0359(5) 0.0333(5) 0.0410(5) 0.0062(4) 0.0063(4) 0.0081(4)
N2 0.0369(6) 0.0378(6) 0.0574(7) 0.0038(5) 0.0083(5) 0.0089(5)
N3 0.0366(6) 0.0354(6) 0.0596(7) 0.0049(4) 0.0067(5) 0.0105(5)
C1 0.0816(15) 0.0595(11) 0.1215(19) -0.0176(10) -0.0199(13) 0.0270(12)
C2 0.0502(8) 0.0443(7) 0.0498(8) 0.0048(6) 0.0030(6) 0.0096(6)
C3 0.0448(8) 0.0574(9) 0.0541(8) 0.0171(7) 0.0023(6) 0.0060(7)
C4 0.0336(7) 0.0659(10) 0.0532(8) 0.0044(6) 0.0030(6) 0.0014(7)
C5 0.0388(7) 0.0483(7) 0.0459(7) -0.0014(6) 0.0020(5) -0.0004(6)
C6 0.0360(6) 0.0455(7) 0.0381(6) 0.0050(5) 0.0025(5) -0.0013(5)
C7 0.0360(7) 0.0498(8) 0.0527(8) 0.0015(6) 0.0055(6) 0.0075(6)
C8 0.0408(7) 0.0482(8) 0.0536(8) 0.0086(6) 0.0022(6) -0.0071(6)
C9 0.0372(7) 0.0454(7) 0.0508(7) 0.0086(5) 0.0106(6) 0.0068(6)
C10 0.0355(6) 0.0390(6) 0.0392(6) 0.0041(5) 0.0066(5) 0.0066(5)
C11 0.0361(6) 0.0347(6) 0.0461(7) 0.0064(5) 0.0053(5) 0.0075(5)
C12 0.0374(6) 0.0317(6) 0.0435(7) 0.0055(5) 0.0070(5) 0.0069(5)
C13 0.0829(12) 0.0440(8) 0.0467(8) 0.0023(8) 0.0046(8) -0.0013(6)
C14 0.1112(16) 0.0392(8) 0.0729(12) -0.0050(9) 0.0063(11) -0.0075(8)
C15 0.0784(12) 0.0353(7) 0.0836(12) -0.0019(7) 0.0172(9) 0.0135(8)
C16 0.0552(8) 0.0438(7) 0.0547(8) 0.0058(6) 0.0159(7) 0.0167(6)
C17 0.0380(6) 0.0356(6) 0.0435(7) 0.0057(5) 0.0102(5) 0.0057(5)
C18 0.1174(18) 0.0713(12) 0.0423(9) 0.0071(12) 0.0147(10) 0.0014(8)

loop_
_atom_type_symbol
_atom_type_description
_atom_type_scat_dispersion_real
_atom_type_scat_dispersion_imag
_atom_type_scat_source
C C 0.0033 0.0016 'International Tables Vol C Tables 4.2.6.8 and 6.1.1.4'
H H 0.0000 0.0000 'International Tables Vol C Tables 4.2.6.8 and 6.1.1.4'
N N 0.0061 0.0033 'International Tables Vol C Tables 4.2.6.8 and 6.1.1.4'
O O 0.0106 0.0060 'International Tables Vol C Tables 4.2.6.8 and 6.1.1.4'

loop_
_geom_angle_atom_site_label_1
_geom_angle_atom_site_label_2
_geom_angle_atom_site_label_3
_geom_angle
C2 O1 C1 118.00(14)
C17 O2 C18 117.66(13)
C11 O3 H3 109.5
C10 N1 C11 107.79(10)
C10 N1 C12 129.03(10)
C11 N1 C12 122.62(11)
C10 N2 N3 104.56(11)
C11 N3 N2 112.67(11)
O1 C1 H1A 109.5
O1 C1 H1B 109.5
H1A C1 H1B 109.5
O1 C1 H1C 109.5
H1A C1 H1C 109.5
H1B C1 H1C 109.5
O1 C2 C7 124.22(15)
O1 C2 C3 115.93(14)
C7 C2 C3 119.85(14)
C4 C3 C2 119.81(14)
C4 C3 H3A 120.1
C2 C3 H3A 120.1
C3 C4 C5 120.63(14)
C3 C4 H4A 119.7
C5 C4 H4A 119.7
C6 C5 C4 119.82(14)
C6 C5 H5A 120.1
C4 C5 H5A 120.1
C5 C6 C7 119.76(13)
C5 C6 C8 121.34(13)
C7 C6 C8 118.86(13)
C2 C7 C6 120.11(13)
C2 C7 H7A 119.9
C6 C7 H7A 119.9
C6 C8 C9 112.34(11)
C6 C8 H8A 109.1
C9 C8 H8A 109.1
C6 C8 H8B 109.1
C9 C8 H8B 109.1
H8A C8 H8B 107.9
C10 C9 C8 113.03(11)
C10 C9 H9A 109.0
C8 C9 H9A 109.0
C10 C9 H9B 109.0
C8 C9 H9B 109.0
H9A C9 H9B 107.8
N2 C10 N1 111.34(11)
N2 C10 C9 125.71(12)
N1 C10 C9 122.95(11)
O3 C11 N3 129.95(12)
O3 C11 N1 126.41(12)
N3 C11 N1 103.64(11)
C13 C12 C17 120.63(12)
C13 C12 N1 120.78(13)
C17 C12 N1 118.57(12)
C12 C13 C14 119.61(16)
C12 C13 H13A 120.2
C14 C13 H13A 120.2
C15 C14 C13 119.77(17)
C15 C14 H14A 120.1
C13 C14 H14A 120.1
C14 C15 C16 121.40(15)
C14 C15 H15A 119.3
C16 C15 H15A 119.3
C15 C16 C17 119.44(15)
C15 C16 H16A 120.3
C17 C16 H16A 120.3
O2 C17 C12 115.80(11)
O2 C17 C16 125.05(13)
C12 C17 C16 119.14(13)
O2 C18 H18A 109.5
O2 C18 H18B 109.5
H18A C18 H18B 109.5
O2 C18 H18C 109.5
H18A C18 H18C 109.5
H18B C18 H18C 109.5

loop_
_geom_bond_atom_site_label_1
_geom_bond_atom_site_label_2
_geom_bond_distance
O3 H3 0.8200
N2 N3 1.3902(16)
C1 O1 1.413(3)
C1 H1A 0.9600
C1 H1B 0.9600
C1 H1C 0.9600
C2 O1 1.3680(19)
C2 C7 1.388(2)
C2 C3 1.391(2)
C3 C4 1.372(2)
C3 H3A 0.9300
C4 C5 1.394(2)
C4 H4A 0.9300
C5 C6 1.3798(19)
C5 H5A 0.9300
C6 C7 1.393(2)
C6 C8 1.5123(19)
C7 H7A 0.9300
C8 C9 1.533(2)
C8 H8A 0.9700
C8 H8B 0.9700
C9 C10 1.4857(18)
C9 H9A 0.9700
C9 H9B 0.9700
C10 N2 1.2946(17)
C10 N1 1.3801(17)
C11 O3 1.2325(16)
C11 N3 1.3459(17)
C11 N1 1.3854(16)
C12 C13 1.378(2)
C12 C17 1.3919(18)
C12 N1 1.4299(15)
C13 C14 1.387(2)
C13 H13A 0.9300
C14 C15 1.368(3)
C14 H14A 0.9300
C15 C16 1.374(3)
C15 H15A 0.9300
C16 C17 1.3934(19)
C16 H16A 0.9300
C17 O2 1.3563(17)
C18 O2 1.429(2)
C18 H18A 0.9600
C18 H18B 0.9600
C18 H18C 0.9600

loop_
_geom_hbond_atom_site_label_D
_geom_hbond_atom_site_label_H
_geom_hbond_atom_site_label_A
_geom_hbond_site_symmetry_A
_geom_hbond_distance_DH
_geom_hbond_distance_HA
_geom_hbond_distance_DA
_geom_hbond_angle_DHA
O3 H3 N3 3_757 0.82 1.94 2.7569(15) 173
C5 H5A O1 2_546 0.93 2.59 3.406(2) 147
C8 H8A O2 . 0.97 2.57 3.485(2) 157
C4 H4A Cg3 1_455 0.93 3.25 4.004(3) 140
C7 H7A Cg3 1_555 0.93 3.16 4.067(3) 165
C18 H18A Cg2 4_554 0.96 3.03 3.400(3) 105
C18 H18B Cg2 4_554 0.96 3.08 3.400(3) 101

loop_
_cod_related_entry_id
_cod_related_entry_database
_cod_related_entry_code
1 ChemSpider 24740999
